data_7117158
loop_
_publ_author_name
'Fanny Frausto'
'Zachary C. Smith'
'Terry E. Haas'
'Samuel W. Thomas III'

_publ_section_title
;
 Two-dimensional bricklayer arrangements of tolans using halogen bonding
 interactions
;
_journal_name_full Chem.Commun.
_journal_page_first 8825
_journal_paper_doi 10.1039/C5cc02225H
_journal_volume 51
_journal_year 2015
_chemical_formula_sum 'C15 H4 F4 I N'
_chemical_formula_weight 401.09
_space_group_crystal_system triclinic
_space_group_IT_number 2
_space_group_name_Hall '-P 1'
_space_group_name_H-M_alt 'P -1'
_symmetry_space_group_name_Hall '-P 1'
_symmetry_space_group_name_H-M 'P -1'
_atom_sites_solution_hydrogens geom
_audit_creation_method SHELXL-2014/7
_audit_update_record
;
2015-03-16 deposited with the CCDC.
2015-04-29 downloaded from the CCDC.
;
_cell_angle_alpha 85.468(3)
_cell_angle_beta 75.250(3)
_cell_angle_gamma 67.203(2)
_cell_formula_units_Z 2
_cell_length_a 7.4665(9)
_cell_length_b 9.3784(11)
_cell_length_c 10.5061(13)
_cell_measurement_temperature 100(2)
_cell_volume 655.70(14)
_computing_structure_refinement 'SHELXL-2014/7 (Sheldrick, 2014)'
_diffrn_ambient_temperature 100(2)
_diffrn_measured_fraction_theta_full 0.998
_diffrn_measured_fraction_theta_max 0.928
_diffrn_measurement_device_type 'Bruker D8 Quest'
_diffrn_measurement_method 'omega, phi scans'
_diffrn_radiation_monochromator Triumph
_diffrn_radiation_type MoK\a
_diffrn_radiation_wavelength 0.71073
_diffrn_reflns_av_R_equivalents 0.0548
_diffrn_reflns_av_unetI/netI 0.0621
_diffrn_reflns_laue_measured_fraction_full 0.998
_diffrn_reflns_laue_measured_fraction_max 0.928
_diffrn_reflns_limit_h_max 13
_diffrn_reflns_limit_h_min -12
_diffrn_reflns_limit_k_max 17
_diffrn_reflns_limit_k_min -17
_diffrn_reflns_limit_l_max 19
_diffrn_reflns_limit_l_min 0
_diffrn_reflns_number 14322
_diffrn_reflns_point_group_measured_fraction_full 0.998
_diffrn_reflns_point_group_measured_fraction_max 0.928
_diffrn_reflns_theta_full 25.242
_diffrn_reflns_theta_max 41.240
_diffrn_reflns_theta_min 2.005
_diffrn_source 'Mo sealed tube'
_exptl_absorpt_coefficient_mu 2.480
_exptl_absorpt_correction_T_max 0.748124
_exptl_absorpt_correction_T_min 0.612237
_exptl_absorpt_correction_type multi-scan
_exptl_absorpt_process_details 'TWINABS 2008/2'
_exptl_crystal_density_diffrn 2.032
_exptl_crystal_description prism
_exptl_crystal_F_000 380
_exptl_crystal_size_max 0.296
_exptl_crystal_size_mid 0.271
_exptl_crystal_size_min 0.136
_refine_diff_density_max 3.231
_refine_diff_density_min -2.182
_refine_diff_density_rms 0.240
_refine_ls_extinction_coef .
_refine_ls_extinction_method none
_refine_ls_goodness_of_fit_ref 1.017
_refine_ls_hydrogen_treatment constr
_refine_ls_matrix_type full
_refine_ls_number_parameters 191
_refine_ls_number_reflns 7696
_refine_ls_number_restraints 0
_refine_ls_restrained_S_all 1.017
_refine_ls_R_factor_all 0.0516
_refine_ls_R_factor_gt 0.0416
_refine_ls_shift/su_max 0.001
_refine_ls_shift/su_mean 0.000
_refine_ls_structure_factor_coef Fsqd
_refine_ls_weighting_details 'w=1/[\s^2^(Fo^2^)+(0.0487P)^2^] where P=(Fo^2^+2Fc^2^)/3'
_refine_ls_weighting_scheme calc
_refine_ls_wR_factor_gt 0.0884
_refine_ls_wR_factor_ref 0.0917
_reflns_Friedel_coverage 0.000
_reflns_friedel_fraction_full .
_reflns_friedel_fraction_max .
_reflns_number_gt 6677
_reflns_number_total 7687
_reflns_threshold_expression 'I > 2\s(I)'
_cod_data_source_file c5cc02225h2.cif
_cod_data_source_block FF010815cn_0t
_cod_database_code 7117158
_shelx_shelxl_version_number 2014/7
_shelx_space_group_comment
;
The symmetry employed for this shelxl refinement is uniquely defined
by the following loop, which should always be used as a source of
symmetry information in preference to the above space-group names.
They are only intended as comments.
;
_shelx_estimated_absorpt_t_min 0.527
_shelx_estimated_absorpt_t_max 0.729

loop_
_space_group_symop_operation_xyz
'x, y, z'
'-x, -y, -z'

loop_
_atom_site_label
_atom_site_type_symbol
_atom_site_fract_x
_atom_site_fract_y
_atom_site_fract_z
_atom_site_U_iso_or_equiv
_atom_site_adp_type
_atom_site_occupancy
_atom_site_site_symmetry_order
_atom_site_calc_flag
_atom_site_refinement_flags_posn
_atom_site_refinement_flags_adp
_atom_site_refinement_flags_occupancy
_atom_site_disorder_assembly
_atom_site_disorder_group
I01 I 0.77440(4) -0.54884(2) 0.75861(2) 0.01281(4) Uani 1 1 d . . . . .
F01 F 0.4785(3) -0.2833(2) 0.97527(18) 0.0190(4) Uani 1 1 d . . . . .
F02 F 0.3209(3) 0.0244(2) 0.96225(19) 0.0203(4) Uani 1 1 d . . . . .
F03 F 0.6866(3) -0.0057(2) 0.51914(19) 0.0207(4) Uani 1 1 d . . . . .
F04 F 0.8295(3) -0.3140(2) 0.52749(18) 0.0177(4) Uani 1 1 d . . . . .
N01 N -0.0563(8) 1.1087(3) 0.7687(5) 0.0310(7) Uani 1 1 d . . . . .
C01 C 0.6574(7) -0.3095(2) 0.7513(3) 0.0105(3) Uani 1 1 d . . . . .
C02 C 0.5285(5) -0.2173(4) 0.8611(3) 0.0140(5) Uani 1 1 d . . . . .
C03 C 0.4490(5) -0.0572(4) 0.8552(3) 0.0139(5) Uani 1 1 d . . . . .
C04 C 0.4987(8) 0.0191(3) 0.7413(4) 0.0147(5) Uani 1 1 d . . . . .
C05 C 0.6309(5) -0.0729(3) 0.6317(3) 0.0132(5) Uani 1 1 d . . . . .
C06 C 0.7060(5) -0.2318(3) 0.6365(3) 0.0116(5) Uani 1 1 d . . . . .
C07 C 0.4186(6) 0.1841(3) 0.7354(3) 0.0161(5) Uani 1 1 d . . . . .
C08 C 0.3486(7) 0.3227(3) 0.7364(4) 0.0162(5) Uani 1 1 d . . . . .
C09 C 0.2630(6) 0.4884(3) 0.7417(3) 0.0136(4) Uani 1 1 d . . . . .
C10 C 0.1862(5) 0.5651(5) 0.8646(3) 0.0174(6) Uani 1 1 d . . . . .
H01 H 0.1902 0.5075 0.9431 0.021 Uiso 1 1 calc R U . . .
C11 C 0.1036(5) 0.7267(4) 0.8714(3) 0.0172(6) Uani 1 1 d . . . . .
H02 H 0.0517 0.7796 0.9543 0.021 Uiso 1 1 calc R U . . .
C12 C 0.0981(8) 0.8092(3) 0.7559(4) 0.0162(5) Uani 1 1 d . . . . .
C13 C 0.1745(6) 0.7340(4) 0.6321(3) 0.0174(6) Uani 1 1 d . . . . .
H03 H 0.1708 0.7921 0.5538 0.021 Uiso 1 1 calc R U . . .
C14 C 0.2558(5) 0.5732(4) 0.6259(3) 0.0151(6) Uani 1 1 d . . . . .
H04 H 0.3065 0.5206 0.5429 0.018 Uiso 1 1 calc R U . . .
C15 C 0.0131(8) 0.9764(3) 0.7615(4) 0.0213(6) Uani 1 1 d . . . . .

loop_
_atom_site_aniso_label
_atom_site_aniso_U_11
_atom_site_aniso_U_22
_atom_site_aniso_U_33
_atom_site_aniso_U_23
_atom_site_aniso_U_13
_atom_site_aniso_U_12
I01 0.01321(9) 0.00789(5) 0.01674(7) 0.00058(7) -0.00374(5) -0.00341(10)
F01 0.0216(9) 0.0174(8) 0.0128(7) 0.0027(6) 0.0002(7) -0.0050(7)
F02 0.0182(9) 0.0171(8) 0.0167(8) -0.0063(6) 0.0012(7) 0.0006(7)
F03 0.0283(10) 0.0178(8) 0.0162(8) 0.0065(6) -0.0036(7) -0.0114(8)
F04 0.0203(9) 0.0160(8) 0.0124(7) -0.0031(6) 0.0020(6) -0.0051(7)
N01 0.0276(17) 0.0115(9) 0.046(2) 0.0051(14) -0.0008(15) -0.0051(16)
C01 0.0095(11) 0.0092(7) 0.0119(9) 0.0005(10) -0.0022(7) -0.0031(13)
C02 0.0169(14) 0.0158(12) 0.0091(10) 0.0021(8) -0.0021(9) -0.0070(11)
C03 0.0148(13) 0.0101(11) 0.0142(11) -0.0009(8) -0.0036(9) -0.0018(10)
C04 0.0159(13) 0.0098(8) 0.0202(13) 0.0014(11) -0.0080(12) -0.0048(12)
C05 0.0144(12) 0.0114(11) 0.0150(11) 0.0034(8) -0.0039(9) -0.0064(9)
C06 0.0133(12) 0.0088(10) 0.0126(10) -0.0009(8) -0.0018(9) -0.0046(9)
C07 0.0178(13) 0.0083(8) 0.0233(14) 0.0010(10) -0.0082(11) -0.0042(11)
C08 0.0148(13) 0.0113(9) 0.0226(15) 0.0015(10) -0.0067(13) -0.0039(11)
C09 0.0127(12) 0.0080(7) 0.0200(12) 0.0003(9) -0.0055(9) -0.0030(10)
C10 0.0191(14) 0.0120(14) 0.0194(12) 0.0006(10) -0.0064(10) -0.0031(12)
C11 0.0173(15) 0.0112(13) 0.0199(13) -0.0020(9) -0.0047(10) -0.0015(11)
C12 0.0137(14) 0.0080(8) 0.0262(14) -0.0023(13) -0.0050(10) -0.0029(16)
C13 0.0178(15) 0.0119(13) 0.0226(13) 0.0030(10) -0.0051(11) -0.0062(12)
C14 0.0157(14) 0.0117(15) 0.0175(11) -0.0012(9) -0.0042(9) -0.0044(11)
C15 0.0171(14) 0.0109(9) 0.0325(16) 0.0017(13) -0.0042(12) -0.0031(15)

loop_
_atom_type_symbol
_atom_type_description
_atom_type_scat_dispersion_real
_atom_type_scat_dispersion_imag
_atom_type_scat_source
C C 0.0033 0.0016 'International Tables Vol C Tables 4.2.6.8 and 6.1.1.4'
H H 0.0000 0.0000 'International Tables Vol C Tables 4.2.6.8 and 6.1.1.4'
N N 0.0061 0.0033 'International Tables Vol C Tables 4.2.6.8 and 6.1.1.4'
F F 0.0171 0.0103 'International Tables Vol C Tables 4.2.6.8 and 6.1.1.4'
I I -0.4742 1.8119 'International Tables Vol C Tables 4.2.6.8 and 6.1.1.4'

loop_
_geom_angle_atom_site_label_1
_geom_angle_atom_site_label_2
_geom_angle_atom_site_label_3
_geom_angle
_geom_angle_site_symmetry_1
_geom_angle_site_symmetry_3
C02 C01 C06 116.5(2) . .
C02 C01 I01 121.8(2) . .
C06 C01 I01 121.7(2) . .
F01 C02 C03 118.5(3) . .
F01 C02 C01 120.0(3) . .
C03 C02 C01 121.5(3) . .
F02 C03 C02 118.7(3) . .
F02 C03 C04 119.7(3) . .
C02 C03 C04 121.6(3) . .
C03 C04 C05 117.0(2) . .
C03 C04 C07 121.7(4) . .
C05 C04 C07 121.3(3) . .
F03 C05 C06 118.8(3) . .
F03 C05 C04 119.7(3) . .
C06 C05 C04 121.4(3) . .
F04 C06 C05 118.7(3) . .
F04 C06 C01 119.4(3) . .
C05 C06 C01 121.9(3) . .
C08 C07 C04 177.1(4) . .
C07 C08 C09 178.3(4) . .
C14 C09 C10 120.2(2) . .
C14 C09 C08 120.7(3) . .
C10 C09 C08 119.1(3) . .
C11 C10 C09 119.8(3) . .
C11 C10 H01 120.1 . .
C09 C10 H01 120.1 . .
C12 C11 C10 119.4(3) . .
C12 C11 H02 120.3 . .
C10 C11 H02 120.3 . .
C11 C12 C13 121.5(2) . .
C11 C12 C15 120.0(4) . .
C13 C12 C15 118.5(4) . .
C14 C13 C12 118.9(3) . .
C14 C13 H03 120.6 . .
C12 C13 H03 120.6 . .
C13 C14 C09 120.2(3) . .
C13 C14 H04 119.9 . .
C09 C14 H04 119.9 . .
N01 C15 C12 178.5(6) . .

loop_
_geom_bond_atom_site_label_1
_geom_bond_atom_site_label_2
_geom_bond_distance
_geom_bond_site_symmetry_2
I01 C01 2.073(2) .
F01 C02 1.340(3) .
F02 C03 1.337(3) .
F03 C05 1.343(3) .
F04 C06 1.344(3) .
N01 C15 1.144(3) .
C01 C02 1.397(4) .
C01 C06 1.400(4) .
C02 C03 1.387(4) .
C03 C04 1.388(5) .
C04 C05 1.401(5) .
C04 C07 1.429(3) .
C05 C06 1.375(4) .
C07 C08 1.198(3) .
C08 C09 1.432(3) .
C09 C14 1.401(4) .
C09 C10 1.401(4) .
C10 C11 1.397(5) .
C10 H01 0.9500 .
C11 C12 1.387(5) .
C11 H02 0.9500 .
C12 C13 1.403(5) .
C12 C15 1.446(3) .
C13 C14 1.391(5) .
C13 H03 0.9500 .
C14 H04 0.9500 .
